data_4073406
loop_
_publ_author_name
'Evans, William J.'
'Miller, Kevin A.'
'Kozimor, Stosh A.'
'Ziller, Joseph W.'
'DiPasquale, Antonio G.'
'Rheingold, Arnold L.'

_publ_section_title
;
 Actinide Hydride Complexes as Multielectron Reductants:&#x00A0; Analogous
 Reduction Chemistry from [(C5Me5)2UH]2, [(C5Me5)2UH2]2, and
 [(C5Me5)2ThH2]2
;
_journal_issue 14
_journal_name_full Organometallics
_journal_page_first 3568
_journal_paper_doi 10.1021/om7003139
_journal_volume 26
_journal_year 2007
_chemical_formula_sum 'C47 H69 U2'
_chemical_formula_weight 1110.08
_chemical_name_systematic
; 
 ? 
;
_space_group_IT_number 14
_symmetry_cell_setting monoclinic
_symmetry_space_group_name_Hall '-P 2yn'
_symmetry_space_group_name_H-M 'P 1 21/n 1'
_atom_sites_solution_hydrogens geom
_atom_sites_solution_primary direct
_atom_sites_solution_secondary difmap
_audit_creation_method SHELXTL
_cell_angle_alpha 90.00
_cell_angle_beta 96.765(3)
_cell_angle_gamma 90.00
_cell_formula_units_Z 8
_cell_length_a 16.032(2)
_cell_length_b 14.186(2)
_cell_length_c 38.211(6)
_cell_measurement_temperature 163(2)
_cell_volume 8630(2)
_computing_cell_refinement 'Bruker SMART/SAINT'
_computing_data_collection 'Bruker SMART'
_computing_data_reduction 'Bruker SAINT'
_computing_molecular_graphics 'Bruker SHELXTL'
_computing_publication_material 'Bruker SHELXTL'
_computing_structure_refinement 'Bruker SHELXTL'
_computing_structure_solution 'Bruker SHELXTL'
_diffrn_ambient_temperature 163(2)
_diffrn_measured_fraction_theta_full 0.999
_diffrn_measured_fraction_theta_max 0.999
_diffrn_measurement_device_type 'CCD area detector'
_diffrn_measurement_method 'omega scans'
_diffrn_radiation_monochromator graphite
_diffrn_radiation_source 'normal-focus sealed tube'
_diffrn_radiation_type MoK\a
_diffrn_radiation_wavelength 0.71073
_diffrn_reflns_av_R_equivalents 0.0551
_diffrn_reflns_av_sigmaI/netI 0.0458
_diffrn_reflns_limit_h_max 20
_diffrn_reflns_limit_h_min -20
_diffrn_reflns_limit_k_max 17
_diffrn_reflns_limit_k_min -17
_diffrn_reflns_limit_l_max 47
_diffrn_reflns_limit_l_min -47
_diffrn_reflns_number 81562
_diffrn_reflns_theta_full 26.37
_diffrn_reflns_theta_max 26.37
_diffrn_reflns_theta_min 1.33
_diffrn_standards_decay_% '< 1.0'
_diffrn_standards_interval_count 'initial 50 frames recollected'
_diffrn_standards_number '50 frames'
_exptl_absorpt_coefficient_mu 7.526
_exptl_absorpt_correction_T_max 0.3981
_exptl_absorpt_correction_T_min 0.2271
_exptl_absorpt_correction_type multi-scan
_exptl_absorpt_process_details 'Bruker SADABS'
_exptl_crystal_colour Red
_exptl_crystal_density_diffrn 1.709
_exptl_crystal_density_meas ?
_exptl_crystal_density_method 'not measured'
_exptl_crystal_description MFP
_exptl_crystal_F_000 4280
_exptl_crystal_size_max 0.28
_exptl_crystal_size_mid 0.24
_exptl_crystal_size_min 0.15
_refine_diff_density_max 2.636
_refine_diff_density_min -2.288
_refine_diff_density_rms 0.174
_refine_ls_extinction_method none
_refine_ls_goodness_of_fit_ref 1.082
_refine_ls_hydrogen_treatment constr
_refine_ls_matrix_type full
_refine_ls_number_parameters 855
_refine_ls_number_reflns 17628
_refine_ls_number_restraints 15
_refine_ls_restrained_S_all 1.083
_refine_ls_R_factor_all 0.0688
_refine_ls_R_factor_gt 0.0460
_refine_ls_shift/su_max 0.015
_refine_ls_shift/su_mean 0.000
_refine_ls_structure_factor_coef Fsqd
_refine_ls_weighting_details 'calc w=1/[\s^2^(Fo^2^)+(0.0322P)^2^+71.0620P] where P=(Fo^2^+2Fc^2^)/3'
_refine_ls_weighting_scheme calc
_refine_ls_wR_factor_gt 0.0966
_refine_ls_wR_factor_ref 0.1054
_reflns_number_gt 13375
_reflns_number_total 17628
_reflns_threshold_expression >2sigma(I)
_cod_data_source_file om7003139-file002.cif
_cod_data_source_block sak55
_cod_depositor_comments
;
The following automatic conversions were performed:

'_symmetry_cell_setting' value 'Monoclinic' changed to 'monoclinic'
according to /home/saulius/struct/CIF-dictionaries/cif_core.dic
dictionary named 'cif_core.dic' version 2.4.1 from 2010-06-29.

Automatic conversion script
Id: cif_fix_values 1715 2011-07-08 13:25:40Z adriana 

The following automatic conversions were performed:

'_exptl_crystal_density_meas' value 'NA' was changed to '?' - the
value is perceived as not measured.

Automatic conversion script
Id: cif_fix_values 3008 2015-01-20 13:52:24Z robertas 
;
_cod_original_sg_symbol_H-M P2(1)/n
_cod_database_code 4073406

loop_
_symmetry_equiv_pos_as_xyz
'x, y, z'
'-x+1/2, y+1/2, -z+1/2'
'-x, -y, -z'
'x-1/2, -y-1/2, z-1/2'

loop_
_atom_site_label
_atom_site_type_symbol
_atom_site_fract_x
_atom_site_fract_y
_atom_site_fract_z
_atom_site_U_iso_or_equiv
_atom_site_adp_type
_atom_site_occupancy
_atom_site_symmetry_multiplicity
_atom_site_calc_flag
_atom_site_refinement_flags
U1 U 0.61561(2) 0.15473(2) 0.103452(7) 0.02688(8) Uani 1 1 d .
U2 U 0.614140(19) 0.42716(2) 0.101936(9) 0.03070(8) Uani 1 1 d .
C1 C 0.7132(5) 0.1351(6) 0.16667(19) 0.0325(19) Uani 1 1 d .
C2 C 0.7078(5) 0.0426(6) 0.15290(19) 0.034(2) Uani 1 1 d .
C3 C 0.6251(6) 0.0113(6) 0.1538(2) 0.0352(19) Uani 1 1 d .
C4 C 0.5795(5) 0.0841(7) 0.1672(2) 0.037(2) Uani 1 1 d .
C5 C 0.6335(7) 0.1626(7) 0.17549(19) 0.047(3) Uani 1 1 d .
C6 C 0.7953(7) 0.1890(8) 0.1743(3) 0.062(3) Uani 1 1 d .
H6A H 0.8259 0.1663 0.1964 0.092 Uiso 1 1 calc R
H6B H 0.7834 0.2564 0.1764 0.092 Uiso 1 1 calc R
H6C H 0.8296 0.1791 0.1550 0.092 Uiso 1 1 calc R
C7 C 0.7824(6) -0.0158(8) 0.1454(2) 0.058(3) Uani 1 1 d .
H7A H 0.8248 -0.0155 0.1661 0.087 Uiso 1 1 calc R
H7B H 0.8066 0.0108 0.1252 0.087 Uiso 1 1 calc R
H7C H 0.7642 -0.0807 0.1400 0.087 Uiso 1 1 calc R
C8 C 0.5904(7) -0.0865(7) 0.1474(3) 0.059(3) Uani 1 1 d .
H8A H 0.5687 -0.1096 0.1687 0.088 Uiso 1 1 calc R
H8B H 0.6351 -0.1285 0.1413 0.088 Uiso 1 1 calc R
H8C H 0.5448 -0.0851 0.1279 0.088 Uiso 1 1 calc R
C9 C 0.4920(6) 0.0773(10) 0.1775(3) 0.073(4) Uani 1 1 d .
H9A H 0.4946 0.0574 0.2021 0.109 Uiso 1 1 calc R
H9B H 0.4597 0.0311 0.1624 0.109 Uiso 1 1 calc R
H9C H 0.4646 0.1391 0.1746 0.109 Uiso 1 1 calc R
C10 C 0.6175(9) 0.2483(8) 0.1958(3) 0.075(4) Uani 1 1 d .
H10A H 0.6177 0.2319 0.2207 0.112 Uiso 1 1 calc R
H10B H 0.5627 0.2748 0.1867 0.112 Uiso 1 1 calc R
H10C H 0.6615 0.2950 0.1933 0.112 Uiso 1 1 calc R
C11 C 0.6784(6) 0.0834(7) 0.0450(2) 0.039(2) Uani 1 1 d .
C12 C 0.6398(5) 0.0048(6) 0.0580(2) 0.0318(19) Uani 1 1 d .
C13 C 0.5518(5) 0.0195(5) 0.05389(19) 0.0282(17) Uani 1 1 d .
C14 C 0.5362(5) 0.1074(5) 0.03751(19) 0.0291(19) Uani 1 1 d .
C15 C 0.6142(7) 0.1461(6) 0.0312(2) 0.044(2) Uani 1 1 d .
C16 C 0.7704(7) 0.0911(11) 0.0418(3) 0.080(4) Uani 1 1 d .
H16A H 0.7857 0.0447 0.0246 0.120 Uiso 1 1 calc R
H16B H 0.8026 0.0790 0.0647 0.120 Uiso 1 1 calc R
H16C H 0.7829 0.1547 0.0338 0.120 Uiso 1 1 calc R
C17 C 0.6847(7) -0.0882(8) 0.0666(2) 0.064(4) Uani 1 1 d .
H17A H 0.6777 -0.1291 0.0458 0.096 Uiso 1 1 calc R
H17B H 0.6608 -0.1191 0.0861 0.096 Uiso 1 1 calc R
H17C H 0.7446 -0.0764 0.0734 0.096 Uiso 1 1 calc R
C18 C 0.4853(6) -0.0514(7) 0.0605(3) 0.048(2) Uani 1 1 d .
H18A H 0.4424 -0.0538 0.0399 0.072 Uiso 1 1 calc R
H18B H 0.4591 -0.0325 0.0813 0.072 Uiso 1 1 calc R
H18C H 0.5110 -0.1137 0.0644 0.072 Uiso 1 1 calc R
C19 C 0.4497(7) 0.1416(8) 0.0239(3) 0.069(4) Uani 1 1 d .
H19A H 0.4252 0.0996 0.0050 0.104 Uiso 1 1 calc R
H19B H 0.4533 0.2056 0.0146 0.104 Uiso 1 1 calc R
H19C H 0.4143 0.1417 0.0431 0.104 Uiso 1 1 calc R
C20 C 0.6268(11) 0.2330(8) 0.0096(3) 0.096(6) Uani 1 1 d .
H20A H 0.6290 0.2149 -0.0150 0.144 Uiso 1 1 calc R
H20B H 0.6797 0.2637 0.0188 0.144 Uiso 1 1 calc R
H20C H 0.5800 0.2767 0.0111 0.144 Uiso 1 1 calc R
C21 C 0.4451(5) 0.4352(7) 0.0842(3) 0.042(2) Uani 1 1 d .
C22 C 0.4729(6) 0.5271(8) 0.0781(3) 0.058(3) Uani 1 1 d .
C23 C 0.5005(6) 0.5668(7) 0.1108(3) 0.057(3) Uani 1 1 d .
C24 C 0.4898(6) 0.5035(8) 0.1370(3) 0.055(3) Uani 1 1 d .
C25 C 0.4534(5) 0.4206(7) 0.1212(3) 0.041(2) Uani 1 1 d .
C26 C 0.4018(8) 0.3682(10) 0.0581(3) 0.084(4) Uani 1 1 d .
H26A H 0.3440 0.3896 0.0512 0.126 Uiso 1 1 calc R
H26B H 0.4009 0.3053 0.0686 0.126 Uiso 1 1 calc R
H26C H 0.4319 0.3657 0.0372 0.126 Uiso 1 1 calc R
C27 C 0.4699(10) 0.5700(12) 0.0423(4) 0.127(7) Uani 1 1 d .
H27A H 0.4135 0.5623 0.0297 0.191 Uiso 1 1 calc R
H27B H 0.5110 0.5387 0.0292 0.191 Uiso 1 1 calc R
H27C H 0.4834 0.6373 0.0446 0.191 Uiso 1 1 calc R
C28 C 0.5220(7) 0.6703(7) 0.1177(5) 0.094(5) Uani 1 1 d .
H28A H 0.4723 0.7037 0.1239 0.141 Uiso 1 1 calc R
H28B H 0.5403 0.6984 0.0965 0.141 Uiso 1 1 calc R
H28C H 0.5674 0.6752 0.1372 0.141 Uiso 1 1 calc R
C29 C 0.5074(9) 0.5203(12) 0.1766(3) 0.115(7) Uani 1 1 d .
H29A H 0.4563 0.5434 0.1856 0.172 Uiso 1 1 calc R
H29B H 0.5522 0.5673 0.1813 0.172 Uiso 1 1 calc R
H29C H 0.5251 0.4611 0.1885 0.172 Uiso 1 1 calc R
C30 C 0.4186(7) 0.3389(9) 0.1397(3) 0.068(3) Uani 1 1 d .
H30A H 0.3578 0.3466 0.1395 0.101 Uiso 1 1 calc R
H30B H 0.4451 0.3365 0.1642 0.101 Uiso 1 1 calc R
H30C H 0.4302 0.2802 0.1277 0.101 Uiso 1 1 calc R
C31 C 0.7812(5) 0.4245(6) 0.0922(2) 0.0282(17) Uani 1 1 d .
C32 C 0.7774(5) 0.4763(6) 0.1233(2) 0.0332(19) Uani 1 1 d .
C33 C 0.7387(5) 0.5630(6) 0.1142(2) 0.0336(19) Uani 1 1 d .
C34 C 0.7177(5) 0.5664(5) 0.0774(2) 0.0295(17) Uani 1 1 d .
C35 C 0.7438(5) 0.4777(5) 0.0638(2) 0.0262(16) Uani 1 1 d .
C36 C 0.8245(6) 0.3309(7) 0.0889(3) 0.053(3) Uani 1 1 d .
H36A H 0.8774 0.3409 0.0789 0.080 Uiso 1 1 calc R
H36B H 0.7880 0.2893 0.0733 0.080 Uiso 1 1 calc R
H36C H 0.8361 0.3018 0.1122 0.080 Uiso 1 1 calc R
C37 C 0.8146(6) 0.4506(8) 0.1600(2) 0.051(3) Uani 1 1 d .
H37A H 0.8500 0.5024 0.1701 0.076 Uiso 1 1 calc R
H37B H 0.8486 0.3935 0.1592 0.076 Uiso 1 1 calc R
H37C H 0.7693 0.4393 0.1746 0.076 Uiso 1 1 calc R
C38 C 0.7339(7) 0.6428(7) 0.1401(3) 0.053(3) Uani 1 1 d .
H38A H 0.7908 0.6621 0.1496 0.080 Uiso 1 1 calc R
H38B H 0.7033 0.6217 0.1594 0.080 Uiso 1 1 calc R
H38C H 0.7044 0.6964 0.1281 0.080 Uiso 1 1 calc R
C39 C 0.6880(7) 0.6488(6) 0.0542(3) 0.052(3) Uani 1 1 d .
H39A H 0.7350 0.6735 0.0427 0.078 Uiso 1 1 calc R
H39B H 0.6667 0.6985 0.0686 0.078 Uiso 1 1 calc R
H39C H 0.6431 0.6281 0.0362 0.078 Uiso 1 1 calc R
C40 C 0.7443(6) 0.4568(7) 0.0250(2) 0.043(2) Uani 1 1 d .
H40A H 0.7827 0.5003 0.0151 0.064 Uiso 1 1 calc R
H40B H 0.6875 0.4647 0.0128 0.064 Uiso 1 1 calc R
H40C H 0.7630 0.3918 0.0221 0.064 Uiso 1 1 calc R
U3 U 0.127080(18) 0.98316(2) 0.151489(7) 0.02455(7) Uani 1 1 d .
U4 U 0.127466(18) 0.71338(2) 0.139807(9) 0.03196(8) Uani 1 1 d .
C41 C 0.2021(6) 1.0687(7) 0.0991(2) 0.042(2) Uani 1 1 d .
C42 C 0.1469(8) 0.9999(6) 0.0821(2) 0.050(3) Uani 1 1 d .
C43 C 0.0639(6) 1.0280(6) 0.0838(2) 0.036(2) Uani 1 1 d .
C44 C 0.0672(6) 1.1161(6) 0.1007(2) 0.037(2) Uani 1 1 d .
C45 C 0.1512(6) 1.1417(6) 0.1096(2) 0.035(2) Uani 1 1 d .
C46 C 0.2961(7) 1.0732(10) 0.1012(3) 0.080(4) Uani 1 1 d .
H46A H 0.3126 1.1316 0.0902 0.120 Uiso 1 1 calc R
H46B H 0.3167 1.0190 0.0889 0.120 Uiso 1 1 calc R
H46C H 0.3204 1.0720 0.1260 0.120 Uiso 1 1 calc R
C47 C 0.1736(11) 0.9157(9) 0.0609(3) 0.102(6) Uani 1 1 d .
H47A H 0.1638 0.9302 0.0357 0.153 Uiso 1 1 calc R
H47B H 0.1407 0.8601 0.0659 0.153 Uiso 1 1 calc R
H47C H 0.2334 0.9029 0.0676 0.153 Uiso 1 1 calc R
C48 C -0.0145(7) 0.9813(8) 0.0665(3) 0.065(3) Uani 1 1 d .
H48A H -0.0401 1.0208 0.0471 0.098 Uiso 1 1 calc R
H48B H -0.0543 0.9730 0.0839 0.098 Uiso 1 1 calc R
H48C H -0.0002 0.9196 0.0573 0.098 Uiso 1 1 calc R
C49 C -0.0091(7) 1.1757(8) 0.1037(3) 0.059(3) Uani 1 1 d .
H49A H -0.0315 1.1987 0.0803 0.089 Uiso 1 1 calc R
H49B H 0.0064 1.2294 0.1193 0.089 Uiso 1 1 calc R
H49C H -0.0519 1.1378 0.1135 0.089 Uiso 1 1 calc R
C50 C 0.1786(8) 1.2415(7) 0.1197(3) 0.065(3) Uani 1 1 d .
H50A H 0.1712 1.2818 0.0988 0.097 Uiso 1 1 calc R
H50B H 0.2379 1.2412 0.1295 0.097 Uiso 1 1 calc R
H50C H 0.1445 1.2657 0.1374 0.097 Uiso 1 1 calc R
C51 C 0.2197(5) 1.0025(6) 0.2162(2) 0.0320(19) Uani 1 1 d .
C52 C 0.1411(5) 0.9666(6) 0.22418(19) 0.0291(18) Uani 1 1 d .
C53 C 0.0790(5) 1.0361(6) 0.21615(19) 0.0309(18) Uani 1 1 d .
C54 C 0.1196(5) 1.1162(6) 0.20445(19) 0.0303(18) Uani 1 1 d .
C55 C 0.2067(5) 1.0980(6) 0.2048(2) 0.0309(18) Uani 1 1 d .
C56 C 0.3032(6) 0.9561(7) 0.2229(3) 0.048(3) Uani 1 1 d .
H56A H 0.3356 0.9852 0.2435 0.072 Uiso 1 1 calc R
H56B H 0.3335 0.9637 0.2023 0.072 Uiso 1 1 calc R
H56C H 0.2956 0.8888 0.2274 0.072 Uiso 1 1 calc R
C57 C 0.1278(7) 0.8738(6) 0.2424(2) 0.047(3) Uani 1 1 d .
H57A H 0.1023 0.8857 0.2641 0.071 Uiso 1 1 calc R
H57B H 0.1820 0.8422 0.2483 0.071 Uiso 1 1 calc R
H57C H 0.0905 0.8335 0.2267 0.071 Uiso 1 1 calc R
C58 C -0.0093(6) 1.0331(8) 0.2248(2) 0.048(2) Uani 1 1 d .
H58A H -0.0128 1.0654 0.2472 0.073 Uiso 1 1 calc R
H58B H -0.0269 0.9673 0.2267 0.073 Uiso 1 1 calc R
H58C H -0.0462 1.0646 0.2061 0.073 Uiso 1 1 calc R
C59 C 0.0780(7) 1.2118(7) 0.1987(3) 0.054(3) Uani 1 1 d .
H59A H 0.0736 1.2415 0.2216 0.082 Uiso 1 1 calc R
H59B H 0.0218 1.2039 0.1860 0.082 Uiso 1 1 calc R
H59C H 0.1119 1.2518 0.1849 0.082 Uiso 1 1 calc R
C60 C 0.2749(7) 1.1659(7) 0.1993(3) 0.053(3) Uani 1 1 d .
H60A H 0.3156 1.1683 0.2206 0.080 Uiso 1 1 calc R
H60B H 0.2508 1.2287 0.1945 0.080 Uiso 1 1 calc R
H60C H 0.3033 1.1453 0.1793 0.080 Uiso 1 1 calc R
C61 C 0.2894(6) 0.6699(7) 0.1670(3) 0.046(2) Uani 1 1 d .
C62 C 0.2552(6) 0.5815(6) 0.1560(2) 0.042(2) Uani 1 1 d .
C63 C 0.2409(5) 0.5821(6) 0.1196(2) 0.0347(19) Uani 1 1 d .
C64 C 0.2665(6) 0.6717(7) 0.1076(2) 0.044(2) Uani 1 1 d .
C65 C 0.2970(5) 0.7246(6) 0.1369(3) 0.045(2) Uani 1 1 d .
C66 C 0.3197(10) 0.6942(9) 0.2051(3) 0.100(6) Uani 1 1 d .
H66A H 0.3560 0.6436 0.2156 0.150 Uiso 1 1 calc R
H66B H 0.2713 0.7014 0.2183 0.150 Uiso 1 1 calc R
H66C H 0.3515 0.7534 0.2060 0.150 Uiso 1 1 calc R
C67 C 0.2496(9) 0.4983(8) 0.1797(3) 0.083(4) Uani 1 1 d .
H67A H 0.3063 0.4787 0.1894 0.124 Uiso 1 1 calc R
H67B H 0.2214 0.4462 0.1662 0.124 Uiso 1 1 calc R
H67C H 0.2174 0.5156 0.1990 0.124 Uiso 1 1 calc R
C68 C 0.2142(7) 0.5008(7) 0.0951(3) 0.068(4) Uani 1 1 d .
H68A H 0.2628 0.4778 0.0842 0.102 Uiso 1 1 calc R
H68B H 0.1707 0.5222 0.0766 0.102 Uiso 1 1 calc R
H68C H 0.1918 0.4497 0.1085 0.102 Uiso 1 1 calc R
C69 C 0.2711(11) 0.6946(9) 0.0694(3) 0.101(6) Uani 1 1 d .
H69A H 0.3029 0.6452 0.0589 0.152 Uiso 1 1 calc R
H69B H 0.2993 0.7554 0.0676 0.152 Uiso 1 1 calc R
H69C H 0.2142 0.6980 0.0569 0.152 Uiso 1 1 calc R
C70 C 0.3397(7) 0.8207(8) 0.1364(4) 0.092(5) Uani 1 1 d .
H70A H 0.3921 0.8198 0.1524 0.138 Uiso 1 1 calc R
H70B H 0.3023 0.8692 0.1440 0.138 Uiso 1 1 calc R
H70C H 0.3522 0.8347 0.1124 0.138 Uiso 1 1 calc R
C71 C -0.0451(5) 0.6999(6) 0.1248(2) 0.0349(19) Uani 1 1 d .
C72 C -0.0146(6) 0.6096(7) 0.1168(3) 0.047(3) Uani 1 1 d .
C73 C 0.0167(6) 0.5668(6) 0.1485(3) 0.051(3) Uani 1 1 d .
C74 C 0.0096(5) 0.6298(6) 0.1764(2) 0.0338(19) Uani 1 1 d .
C75 C -0.0299(5) 0.7118(5) 0.1618(2) 0.0259(16) Uani 1 1 d .
C76 C -0.0943(6) 0.7662(9) 0.0995(3) 0.064(3) Uani 1 1 d .
H76A H -0.1535 0.7472 0.0964 0.096 Uiso 1 1 calc R
H76B H -0.0720 0.7641 0.0767 0.096 Uiso 1 1 calc R
H76C H -0.0895 0.8305 0.1089 0.096 Uiso 1 1 calc R
C77 C -0.0282(8) 0.5661(11) 0.0807(3) 0.095(5) Uani 1 1 d .
H77A H -0.0885 0.5557 0.0740 0.143 Uiso 1 1 calc R
H77B H 0.0015 0.5057 0.0809 0.143 Uiso 1 1 calc R
H77C H -0.0067 0.6085 0.0636 0.143 Uiso 1 1 calc R
C78 C 0.0411(8) 0.4638(7) 0.1530(5) 0.115(7) Uani 1 1 d .
H78A H -0.0067 0.4277 0.1597 0.172 Uiso 1 1 calc R
H78B H 0.0887 0.4578 0.1715 0.172 Uiso 1 1 calc R
H78C H 0.0572 0.4393 0.1308 0.172 Uiso 1 1 calc R
C79 C 0.0341(7) 0.6118(9) 0.2148(3) 0.067(4) Uani 1 1 d .
H79A H -0.0135 0.6260 0.2278 0.101 Uiso 1 1 calc R
H79B H 0.0818 0.6521 0.2234 0.101 Uiso 1 1 calc R
H79C H 0.0500 0.5455 0.2184 0.101 Uiso 1 1 calc R
C80 C -0.0619(6) 0.7925(6) 0.1821(2) 0.043(2) Uani 1 1 d .
H80A H -0.1234 0.7906 0.1798 0.065 Uiso 1 1 calc R
H80B H -0.0437 0.8523 0.1726 0.065 Uiso 1 1 calc R
H80C H -0.0395 0.7873 0.2070 0.065 Uiso 1 1 calc R
C81 C -0.1138(7) 0.7631(8) -0.0130(3) 0.064(3) Uiso 1 1 d D
C82 C -0.1242(7) 0.6700(7) -0.0189(3) 0.056(3) Uiso 1 1 d D
H82 H -0.1796 0.6452 -0.0227 0.067 Uiso 1 1 calc R
C83 C -0.0606(7) 0.6124(9) -0.0197(3) 0.071(3) Uiso 1 1 d D
H83 H -0.0720 0.5475 -0.0241 0.086 Uiso 1 1 calc R
C84 C 0.0198(8) 0.6402(9) -0.0146(4) 0.083(4) Uiso 1 1 d D
H84 H 0.0634 0.5954 -0.0157 0.100 Uiso 1 1 calc R
C85 C 0.0387(8) 0.7293(9) -0.0079(3) 0.083(4) Uiso 1 1 d D
H85 H 0.0957 0.7488 -0.0037 0.099 Uiso 1 1 calc R
C86 C -0.0293(7) 0.7977(8) -0.0072(3) 0.068(3) Uiso 1 1 d D
H86 H -0.0179 0.8628 -0.0031 0.082 Uiso 1 1 calc R
C87 C -0.1861(10) 0.8265(11) -0.0121(4) 0.114(6) Uiso 1 1 d D
H87A H -0.1803 0.8805 -0.0276 0.171 Uiso 1 1 calc R
H87B H -0.1881 0.8489 0.0120 0.171 Uiso 1 1 calc R
H87C H -0.2380 0.7924 -0.0202 0.171 Uiso 1 1 calc R
C88 C 0.7001(6) -0.0926(7) 0.2405(3) 0.052(3) Uiso 1 1 d D
C89 C 0.6204(7) -0.0791(8) 0.2470(3) 0.060(3) Uiso 1 1 d D
H89 H 0.6071 -0.0183 0.2552 0.072 Uiso 1 1 calc R
C90 C 0.5603(9) -0.1392(10) 0.2434(4) 0.091(4) Uiso 1 1 d D
H90 H 0.5054 -0.1213 0.2477 0.109 Uiso 1 1 calc R
C91 C 0.5751(8) -0.2250(9) 0.2337(3) 0.078(4) Uiso 1 1 d D
H91 H 0.5299 -0.2685 0.2324 0.094 Uiso 1 1 calc R
C92 C 0.6471(7) -0.2560(8) 0.2257(3) 0.057(3) Uiso 1 1 d D
H92 H 0.6532 -0.3195 0.2185 0.069 Uiso 1 1 calc R
C93 C 0.7178(9) -0.1911(9) 0.2280(4) 0.093(4) Uiso 1 1 d D
H93 H 0.7714 -0.2093 0.2221 0.112 Uiso 1 1 calc R
C94 C 0.7572(13) -0.0119(13) 0.2452(6) 0.160(8) Uiso 1 1 d D
H94A H 0.8072 -0.0293 0.2611 0.240 Uiso 1 1 calc R
H94B H 0.7287 0.0410 0.2552 0.240 Uiso 1 1 calc R
H94C H 0.7738 0.0065 0.2222 0.240 Uiso 1 1 calc R

loop_
_atom_site_aniso_label
_atom_site_aniso_U_11
_atom_site_aniso_U_22
_atom_site_aniso_U_33
_atom_site_aniso_U_23
_atom_site_aniso_U_13
_atom_site_aniso_U_12
U1 0.03498(18) 0.02537(16) 0.01968(13) -0.00046(11) 0.00065(11) 0.00123(13)
U2 0.01940(16) 0.02691(16) 0.04671(18) 0.00204(13) 0.00774(13) 0.00322(12)
C1 0.035(5) 0.041(5) 0.020(4) 0.008(3) -0.004(3) -0.010(4)
C2 0.037(5) 0.046(5) 0.019(4) 0.009(3) 0.005(3) 0.010(4)
C3 0.037(5) 0.038(5) 0.028(4) 0.003(4) -0.004(3) -0.009(4)
C4 0.030(5) 0.060(6) 0.021(4) 0.008(4) -0.001(3) 0.000(4)
C5 0.081(8) 0.046(6) 0.009(3) 0.000(3) -0.013(4) 0.023(5)
C6 0.069(8) 0.068(8) 0.044(6) 0.015(5) -0.011(5) -0.030(6)
C7 0.049(6) 0.082(8) 0.040(5) 0.010(5) -0.006(4) 0.026(6)
C8 0.083(8) 0.046(6) 0.043(5) 0.011(5) -0.008(5) -0.023(6)
C9 0.036(6) 0.134(12) 0.049(6) 0.030(7) 0.009(5) 0.003(7)
C10 0.128(12) 0.053(7) 0.036(5) -0.018(5) -0.018(6) 0.040(7)
C11 0.034(5) 0.052(6) 0.031(4) -0.019(4) 0.010(4) -0.010(4)
C12 0.031(5) 0.038(5) 0.027(4) -0.007(3) 0.004(3) 0.011(4)
C13 0.039(5) 0.021(4) 0.024(4) -0.005(3) 0.001(3) -0.001(4)
C14 0.048(5) 0.019(4) 0.018(4) -0.004(3) -0.006(3) 0.005(4)
C15 0.077(7) 0.031(5) 0.026(4) -0.007(4) 0.016(4) -0.026(5)
C16 0.042(6) 0.144(13) 0.060(7) -0.048(8) 0.028(5) -0.038(7)
C17 0.082(8) 0.067(7) 0.038(5) -0.013(5) -0.012(5) 0.051(7)
C18 0.053(6) 0.041(5) 0.052(6) -0.008(4) 0.016(5) -0.021(5)
C19 0.078(8) 0.079(8) 0.043(6) -0.025(6) -0.024(5) 0.047(7)
C20 0.205(17) 0.045(7) 0.039(6) 0.011(5) 0.018(8) -0.053(9)
C21 0.015(4) 0.045(6) 0.062(6) -0.017(5) -0.006(4) 0.009(4)
C22 0.033(6) 0.049(6) 0.089(8) 0.017(6) -0.009(5) 0.006(5)
C23 0.029(5) 0.033(5) 0.109(9) -0.029(6) 0.013(6) 0.004(4)
C24 0.028(5) 0.073(8) 0.067(7) -0.041(6) 0.025(5) -0.012(5)
C25 0.021(4) 0.042(5) 0.061(6) -0.018(5) 0.012(4) -0.004(4)
C26 0.054(8) 0.103(11) 0.090(9) -0.041(8) -0.019(7) 0.004(7)
C27 0.090(12) 0.135(15) 0.143(15) 0.082(13) -0.047(10) -0.006(10)
C28 0.049(7) 0.027(6) 0.210(17) -0.038(8) 0.035(9) 0.004(5)
C29 0.101(11) 0.164(16) 0.091(10) -0.085(10) 0.061(9) -0.082(11)
C30 0.045(7) 0.077(9) 0.084(8) -0.001(7) 0.023(6) -0.014(6)
C31 0.014(4) 0.029(4) 0.043(4) 0.003(4) 0.008(3) -0.001(3)
C32 0.021(4) 0.040(5) 0.038(4) 0.013(4) 0.001(3) -0.002(4)
C33 0.035(5) 0.029(4) 0.037(4) -0.007(4) 0.008(4) -0.004(4)
C34 0.027(4) 0.024(4) 0.038(4) 0.002(3) 0.004(3) -0.002(3)
C35 0.027(4) 0.020(4) 0.033(4) 0.001(3) 0.005(3) -0.003(3)
C36 0.037(6) 0.031(5) 0.094(8) 0.010(5) 0.018(5) 0.012(4)
C37 0.040(6) 0.075(7) 0.036(5) 0.013(5) -0.002(4) -0.007(5)
C38 0.054(7) 0.055(7) 0.054(6) -0.030(5) 0.021(5) -0.017(5)
C39 0.064(7) 0.027(5) 0.062(6) 0.016(4) -0.001(5) 0.003(5)
C40 0.047(6) 0.046(6) 0.037(5) -0.006(4) 0.006(4) -0.011(4)
U3 0.02861(16) 0.02104(14) 0.02417(13) -0.00203(11) 0.00376(11) -0.00039(12)
U4 0.02200(16) 0.02427(16) 0.05134(19) -0.00434(14) 0.01156(13) 0.00048(12)
C41 0.030(5) 0.054(6) 0.044(5) 0.012(5) 0.012(4) 0.004(4)
C42 0.099(9) 0.031(5) 0.023(4) 0.004(4) 0.021(5) 0.023(5)
C43 0.047(6) 0.027(4) 0.034(4) 0.014(4) -0.004(4) -0.002(4)
C44 0.046(6) 0.028(5) 0.039(5) 0.004(4) 0.009(4) 0.006(4)
C45 0.036(5) 0.026(4) 0.042(5) 0.008(4) 0.003(4) -0.004(4)
C46 0.042(7) 0.108(11) 0.097(10) 0.028(8) 0.033(6) 0.010(7)
C47 0.193(17) 0.051(8) 0.074(8) -0.006(6) 0.061(10) 0.054(9)
C48 0.090(9) 0.052(6) 0.045(6) 0.022(5) -0.026(6) -0.027(6)
C49 0.058(7) 0.060(7) 0.060(6) 0.008(5) 0.011(5) 0.029(6)
C50 0.087(9) 0.047(6) 0.058(7) 0.008(5) 0.001(6) -0.030(6)
C51 0.030(4) 0.033(5) 0.031(4) -0.012(3) -0.005(3) 0.006(4)
C52 0.029(4) 0.034(5) 0.023(4) 0.000(3) 0.001(3) 0.001(4)
C53 0.034(5) 0.036(5) 0.024(4) -0.005(3) 0.005(3) 0.001(4)
C54 0.039(5) 0.029(4) 0.023(4) -0.006(3) 0.004(3) 0.003(4)
C55 0.039(5) 0.028(4) 0.025(4) -0.008(3) 0.001(3) -0.007(4)
C56 0.036(5) 0.046(6) 0.059(6) -0.016(5) -0.009(4) 0.017(4)
C57 0.069(7) 0.036(5) 0.035(5) -0.001(4) -0.006(5) -0.012(5)
C58 0.044(6) 0.062(7) 0.041(5) -0.006(5) 0.011(4) 0.002(5)
C59 0.083(8) 0.034(5) 0.048(6) -0.009(4) 0.016(5) 0.022(5)
C60 0.062(7) 0.046(6) 0.052(6) -0.009(5) 0.006(5) -0.024(5)
C61 0.039(5) 0.035(5) 0.060(6) -0.010(5) -0.015(5) 0.019(4)
C62 0.045(6) 0.031(5) 0.053(6) 0.005(4) 0.013(4) 0.015(4)
C63 0.029(5) 0.021(4) 0.054(5) -0.008(4) 0.007(4) 0.003(3)
C64 0.049(6) 0.044(5) 0.048(5) 0.003(4) 0.034(5) 0.010(5)
C65 0.021(4) 0.029(5) 0.089(7) -0.006(5) 0.022(5) 0.000(4)
C66 0.132(13) 0.061(8) 0.090(9) -0.035(7) -0.058(9) 0.053(8)
C67 0.120(12) 0.052(7) 0.081(8) 0.031(6) 0.032(8) 0.045(8)
C68 0.053(7) 0.047(7) 0.103(9) -0.042(6) 0.006(6) 0.017(5)
C69 0.191(17) 0.066(9) 0.061(8) 0.008(6) 0.077(10) 0.033(10)
C70 0.044(7) 0.043(7) 0.200(16) -0.018(8) 0.061(9) -0.006(5)
C71 0.022(4) 0.048(5) 0.036(4) 0.000(4) 0.008(3) -0.003(4)
C72 0.038(6) 0.046(6) 0.062(6) -0.030(5) 0.025(5) -0.020(5)
C73 0.028(5) 0.019(4) 0.111(9) -0.013(5) 0.031(5) -0.006(4)
C74 0.030(5) 0.025(4) 0.046(5) 0.011(4) 0.004(4) -0.008(4)
C75 0.018(4) 0.026(4) 0.035(4) -0.001(3) 0.008(3) -0.001(3)
C76 0.037(6) 0.099(9) 0.053(6) 0.032(6) -0.013(5) -0.022(6)
C77 0.068(9) 0.133(13) 0.093(9) -0.081(9) 0.041(7) -0.055(9)
C78 0.053(8) 0.012(5) 0.29(2) -0.003(8) 0.071(11) -0.010(5)
C79 0.051(7) 0.083(9) 0.065(7) 0.045(6) -0.003(5) -0.013(6)
C80 0.039(5) 0.037(5) 0.056(6) -0.009(4) 0.015(4) -0.008(4)

loop_
_atom_type_symbol
_atom_type_description
_atom_type_scat_dispersion_real
_atom_type_scat_dispersion_imag
_atom_type_scat_source
C C 0.0033 0.0016 'International Tables Vol C Tables 4.2.6.8 and 6.1.1.4'
H H 0.0000 0.0000 'International Tables Vol C Tables 4.2.6.8 and 6.1.1.4'
U U -9.6767 9.6646 'International Tables Vol C Tables 4.2.6.8 and 6.1.1.4'

loop_
_geom_angle_atom_site_label_1
_geom_angle_atom_site_label_2
_geom_angle_atom_site_label_3
_geom_angle
Cnt1 U1 U2 113.6
Cnt2 U1 U2 117.0
Cnt1 U1 Cnt2 128.5
Cnt3 U2 U1 111.6
Cnt4 U2 U1 114.9
Cnt3 U2 Cnt4 133.5
Cnt5 U3 U4 113.3
Cnt6 U3 U4 116.7
Cnt5 U3 Cnt6 128.9
Cnt7 U4 U3 113.6
Cnt8 U4 U3 111.8
Cnt7 U4 Cnt8 133.8
C1 U1 C5 30.0(3)
C1 U1 C11 117.0(3)
C5 U1 C11 145.8(3)
C1 U1 C4 48.7(2)
C5 U1 C4 30.0(3)
C11 U1 C4 136.0(3)
C1 U1 C15 144.6(3)
C5 U1 C15 174.5(3)
C11 U1 C15 29.7(3)
C4 U1 C15 152.8(3)
C1 U1 C2 29.8(2)
C5 U1 C2 49.5(3)
C11 U1 C2 97.2(3)
C4 U1 C2 48.5(2)
C15 U1 C2 126.8(3)
C1 U1 C14 159.0(2)
C5 U1 C14 155.2(3)
C11 U1 C14 49.0(3)
C4 U1 C14 126.4(3)
C15 U1 C14 29.6(3)
C2 U1 C14 129.4(2)
C1 U1 C3 48.5(2)
C5 U1 C3 49.1(3)
C11 U1 C3 107.2(3)
C4 U1 C3 29.1(3)
C15 U1 C3 130.6(3)
C2 U1 C3 29.3(2)
C14 U1 C3 115.6(2)
C1 U1 C12 111.3(3)
C5 U1 C12 130.4(3)
C11 U1 C12 29.1(3)
C4 U1 C12 109.3(3)
C15 U1 C12 48.1(3)
C2 U1 C12 83.4(2)
C14 U1 C12 48.3(2)
C3 U1 C12 82.7(2)
C1 U1 C13 130.8(2)
C5 U1 C13 134.0(3)
C11 U1 C13 48.6(2)
C4 U1 C13 104.5(3)
C15 U1 C13 48.3(2)
C2 U1 C13 101.0(2)
C14 U1 C13 29.2(2)
C3 U1 C13 87.3(2)
C12 U1 C13 29.3(2)
C1 U1 U2 96.71(18)
C5 U1 U2 88.5(2)
C11 U1 U2 111.0(2)
C4 U1 U2 112.0(2)
C15 U1 U2 91.71(18)
C2 U1 U2 126.00(19)
C14 U1 U2 103.15(15)
C3 U1 U2 137.62(18)
C12 U1 U2 138.69(17)
C13 U1 U2 132.32(16)
C21 U2 C22 29.9(3)
C21 U2 C32 162.5(3)
C22 U2 C32 133.8(3)
C21 U2 C23 48.9(3)
C22 U2 C23 29.5(3)
C32 U2 C23 113.9(3)
C21 U2 C31 157.9(3)
C22 U2 C31 138.1(3)
C32 U2 C31 29.6(2)
C23 U2 C31 134.4(3)
C21 U2 C24 49.2(3)
C22 U2 C24 48.7(4)
C32 U2 C24 118.5(3)
C23 U2 C24 28.9(3)
C31 U2 C24 147.7(3)
C21 U2 C25 30.0(3)
C22 U2 C25 49.1(3)
C32 U2 C25 144.9(3)
C23 U2 C25 48.5(3)
C31 U2 C25 171.9(3)
C24 U2 C25 29.8(3)
C21 U2 C35 130.3(3)
C22 U2 C35 109.5(3)
C32 U2 C35 48.7(2)
C23 U2 C35 115.4(3)
C31 U2 C35 29.4(2)
C24 U2 C35 141.8(3)
C25 U2 C35 158.4(3)
C21 U2 C33 133.6(3)
C22 U2 C33 104.3(3)
C32 U2 C33 29.5(2)
C23 U2 C33 87.3(3)
C31 U2 C33 48.6(2)
C24 U2 C33 101.1(3)
C25 U2 C33 130.8(2)
C35 U2 C33 48.6(2)
C21 U2 C34 119.9(3)
C22 U2 C34 91.3(3)
C32 U2 C34 48.6(2)
C23 U2 C34 87.8(3)
C31 U2 C34 48.8(2)
C24 U2 C34 112.1(3)
C25 U2 C34 135.9(3)
C35 U2 C34 29.9(2)
C33 U2 C34 29.2(2)
C21 U2 U1 92.8(2)
C22 U2 U1 121.8(2)
C32 U2 U1 104.25(18)
C23 U2 U1 136.4(2)
C31 U2 U1 89.08(16)
C24 U2 U1 112.9(3)
C25 U2 U1 88.09(19)
C35 U2 U1 105.27(16)
C33 U2 U1 133.54(18)
C34 U2 U1 134.78(17)
C2 C1 C5 109.2(8)
C2 C1 C6 123.4(9)
C5 C1 C6 127.0(9)
C2 C1 U1 76.2(4)
C5 C1 U1 75.1(4)
C6 C1 U1 120.7(5)
C3 C2 C1 107.5(8)
C3 C2 C7 127.1(9)
C1 C2 C7 124.5(9)
C3 C2 U1 76.5(5)
C1 C2 U1 74.0(4)
C7 C2 U1 123.9(5)
C4 C3 C2 108.2(8)
C4 C3 C8 122.8(9)
C2 C3 C8 128.3(9)
C4 C3 U1 74.1(5)
C2 C3 U1 74.2(5)
C8 C3 U1 124.8(5)
C3 C4 C5 109.2(8)
C3 C4 C9 126.4(10)
C5 C4 C9 123.7(10)
C3 C4 U1 76.7(5)
C5 C4 U1 74.1(5)
C9 C4 U1 123.6(6)
C1 C5 C4 106.0(8)
C1 C5 C10 124.6(10)
C4 C5 C10 128.3(11)
C1 C5 U1 74.9(4)
C4 C5 U1 75.9(4)
C10 C5 U1 123.8(6)
C12 C11 C15 107.6(8)
C12 C11 C16 124.7(10)
C15 C11 C16 127.1(10)
C12 C11 U1 77.5(5)
C15 C11 U1 75.6(5)
C16 C11 U1 119.9(6)
C11 C12 C13 108.7(7)
C11 C12 C17 123.5(9)
C13 C12 C17 126.3(9)
C11 C12 U1 73.3(5)
C13 C12 U1 75.5(4)
C17 C12 U1 128.5(5)
C14 C13 C12 107.6(7)
C14 C13 C18 125.0(8)
C12 C13 C18 126.8(8)
C14 C13 U1 74.0(4)
C12 C13 U1 75.3(4)
C18 C13 U1 123.5(5)
C13 C14 C15 107.8(8)
C13 C14 C19 123.3(9)
C15 C14 C19 128.0(9)
C13 C14 U1 76.8(4)
C15 C14 U1 74.8(4)
C19 C14 U1 123.0(5)
C14 C15 C11 108.2(7)
C14 C15 C20 126.0(11)
C11 C15 C20 125.4(11)
C14 C15 U1 75.6(4)
C11 C15 U1 74.7(5)
C20 C15 U1 121.7(6)
C22 C21 C25 107.8(9)
C22 C21 C26 127.7(11)
C25 C21 C26 123.8(10)
C22 C21 U2 75.7(5)
C25 C21 U2 76.8(5)
C26 C21 U2 120.9(7)
C23 C22 C21 107.4(10)
C23 C22 C27 128.9(12)
C21 C22 C27 123.6(12)
C23 C22 U2 75.4(6)
C21 C22 U2 74.4(5)
C27 C22 U2 116.9(9)
C24 C23 C22 109.6(9)
C24 C23 C28 123.4(12)
C22 C23 C28 125.9(13)
C24 C23 U2 76.0(6)
C22 C23 U2 75.0(6)
C28 C23 U2 125.3(7)
C23 C24 C25 108.3(9)
C23 C24 C29 126.7(11)
C25 C24 C29 124.9(11)
C23 C24 U2 75.1(5)
C25 C24 U2 75.6(5)
C29 C24 U2 119.0(8)
C24 C25 C21 106.8(9)
C24 C25 C30 126.7(10)
C21 C25 C30 125.9(9)
C24 C25 U2 74.6(5)
C21 C25 U2 73.2(5)
C30 C25 U2 124.2(7)
C35 C31 C32 108.4(7)
C35 C31 C36 124.6(8)
C32 C31 C36 126.7(8)
C35 C31 U2 76.2(4)
C32 C31 U2 74.9(4)
C36 C31 U2 119.2(6)
C31 C32 C33 108.2(7)
C31 C32 C37 127.6(8)
C33 C32 C37 124.0(8)
C31 C32 U2 75.5(4)
C33 C32 U2 76.7(5)
C37 C32 U2 118.4(6)
C32 C33 C34 108.9(7)
C32 C33 C38 123.4(8)
C34 C33 C38 127.2(8)
C32 C33 U2 73.8(5)
C34 C33 U2 76.8(5)
C38 C33 U2 122.6(6)
C33 C34 C35 106.5(7)
C33 C34 C39 129.3(8)
C35 C34 C39 123.3(7)
C33 C34 U2 74.0(5)
C35 C34 U2 73.4(4)
C39 C34 U2 125.6(6)
C31 C35 C34 108.0(7)
C31 C35 C40 127.1(7)
C34 C35 C40 124.0(7)
C31 C35 U2 74.5(4)
C34 C35 U2 76.7(4)
C40 C35 U2 123.7(5)
C42 U3 C41 30.3(3)
C42 U3 C43 29.7(3)
C41 U3 C43 49.6(3)
C42 U3 C51 139.2(3)
C41 U3 C51 112.1(3)
C43 U3 C51 158.2(3)
C42 U3 C52 168.7(3)
C41 U3 C52 141.3(3)
C43 U3 C52 160.7(3)
C51 U3 C52 30.0(2)
C42 U3 C53 157.1(3)
C41 U3 C53 136.3(3)
C43 U3 C53 131.8(3)
C51 U3 C53 49.4(2)
C52 U3 C53 29.4(2)
C42 U3 C54 132.2(3)
C41 U3 C54 106.9(3)
C43 U3 C54 119.1(2)
C51 U3 C54 48.8(2)
C52 U3 C54 48.1(2)
C53 U3 C54 29.4(2)
C42 U3 C44 48.2(3)
C41 U3 C44 48.5(3)
C43 U3 C44 29.4(2)
C51 U3 C44 131.6(3)
C52 U3 C44 137.2(2)
C53 U3 C44 109.1(2)
C54 U3 C44 90.4(2)
C42 U3 C55 124.4(3)
C41 U3 C55 94.1(3)
C43 U3 C55 129.7(2)
C51 U3 C55 29.9(2)
C52 U3 C55 48.9(2)
C53 U3 C55 49.1(2)
C54 U3 C55 29.5(2)
C44 U3 C55 101.7(2)
C42 U3 C45 48.4(3)
C41 U3 C45 29.3(3)
C43 U3 C45 48.5(2)
C51 U3 C45 109.7(3)
C52 U3 C45 129.6(2)
C53 U3 C45 111.2(3)
C54 U3 C45 83.8(2)
C44 U3 C45 28.8(3)
C55 U3 C45 82.4(2)
C42 U3 U4 88.37(19)
C41 U3 U4 110.4(2)
C43 U3 U4 97.28(18)
C51 U3 U4 101.28(17)
C52 U3 U4 91.78(17)
C53 U3 U4 112.08(17)
C54 U3 U4 139.41(17)
C44 U3 U4 126.52(18)
C55 U3 U4 131.00(17)
C45 U3 U4 136.53(18)
C64 U4 C65 29.4(3)
C64 U4 C74 141.4(3)
C65 U4 C74 142.3(3)
C64 U4 C61 48.6(3)
C65 U4 C61 29.7(3)
C74 U4 C61 112.7(3)
C64 U4 C75 163.9(3)
C65 U4 C75 164.4(3)
C74 U4 C75 29.7(2)
C61 U4 C75 137.9(3)
C64 U4 C71 137.8(3)
C65 U4 C71 165.8(3)
C74 U4 C71 49.0(2)
C61 U4 C71 160.0(3)
C75 U4 C71 29.7(2)
C64 U4 C72 115.2(3)
C65 U4 C72 143.3(3)
C74 U4 C72 48.9(3)
C61 U4 C72 134.9(3)
C75 U4 C72 48.9(2)
C71 U4 C72 29.7(3)
C64 U4 C63 30.0(3)
C65 U4 C63 48.8(3)
C74 U4 C63 111.4(3)
C61 U4 C63 48.3(3)
C75 U4 C63 137.2(2)
C71 U4 C63 124.6(3)
C72 U4 C63 95.5(3)
C64 U4 C73 117.3(3)
C65 U4 C73 134.4(3)
C74 U4 C73 29.5(3)
C61 U4 C73 112.0(3)
C75 U4 C73 48.4(2)
C71 U4 C73 48.3(3)
C72 U4 C73 29.1(3)
C63 U4 C73 88.9(2)
C64 U4 C62 48.6(3)
C65 U4 C62 48.8(3)
C74 U4 C62 97.4(3)
C61 U4 C62 29.5(3)
C75 U4 C62 127.1(3)
C71 U4 C62 133.7(3)
C72 U4 C62 105.6(3)
C63 U4 C62 28.8(3)
C73 U4 C62 86.3(3)
C64 U4 U3 106.2(2)
C65 U4 U3 87.84(19)
C74 U4 U3 111.03(18)
C61 U4 U3 101.1(2)
C75 U4 U3 87.62(16)
C71 U4 U3 94.45(19)
C72 U4 U3 123.6(2)
C63 U4 U3 135.15(18)
C73 U4 U3 136.00(18)
C62 U4 U3 130.7(2)
C45 C41 C42 106.5(8)
C45 C41 C46 124.5(10)
C42 C41 C46 128.3(10)
C45 C41 U3 78.4(5)
C42 C41 U3 74.2(5)
C46 C41 U3 120.3(7)
C43 C42 C41 109.1(8)
C43 C42 C47 125.1(11)
C41 C42 C47 125.4(11)
C43 C42 U3 76.0(5)
C41 C42 U3 75.6(5)
C47 C42 U3 121.3(7)
C42 C43 C44 106.9(8)
C42 C43 C48 127.2(9)
C44 C43 C48 125.4(9)
C42 C43 U3 74.3(5)
C44 C43 U3 77.4(5)
C48 C43 U3 120.6(6)
C45 C44 C43 109.1(8)
C45 C44 C49 127.2(9)
C43 C44 C49 123.2(9)
C45 C44 U3 76.4(5)
C43 C44 U3 73.2(5)
C49 C44 U3 122.9(6)
C44 C45 C41 108.4(8)
C44 C45 C50 123.1(9)
C41 C45 C50 126.7(9)
C44 C45 U3 74.8(5)
C41 C45 U3 72.3(5)
C50 C45 U3 130.9(6)
C52 C51 C55 107.6(7)
C52 C51 C56 127.3(8)
C55 C51 C56 124.6(8)
C52 C51 U3 76.1(4)
C55 C51 U3 77.1(4)
C56 C51 U3 119.5(5)
C53 C52 C51 108.9(7)
C53 C52 C57 125.0(8)
C51 C52 C57 125.7(8)
C53 C52 U3 75.6(4)
C51 C52 U3 73.9(4)
C57 C52 U3 122.3(5)
C52 C53 C54 107.0(7)
C52 C53 C58 126.7(8)
C54 C53 C58 125.4(8)
C52 C53 U3 75.0(4)
C54 C53 U3 75.4(4)
C58 C53 U3 124.0(5)
C53 C54 C55 110.0(7)
C53 C54 C59 123.7(8)
C55 C54 C59 125.5(8)
C53 C54 U3 75.2(4)
C55 C54 U3 75.9(4)
C59 C54 U3 124.0(5)
C54 C55 C51 106.5(7)
C54 C55 C60 128.2(8)
C51 C55 C60 124.8(8)
C54 C55 U3 74.6(4)
C51 C55 U3 73.0(4)
C60 C55 U3 123.6(6)
C65 C61 C62 108.3(8)
C65 C61 C66 127.6(10)
C62 C61 C66 123.8(10)
C65 C61 U4 74.7(5)
C62 C61 U4 76.7(5)
C66 C61 U4 119.5(7)
C63 C62 C61 107.9(8)
C63 C62 C67 126.7(9)
C61 C62 C67 124.7(10)
C63 C62 U4 75.1(5)
C61 C62 U4 73.7(5)
C67 C62 U4 124.6(7)
C62 C63 C64 107.9(8)
C62 C63 C68 128.3(9)
C64 C63 C68 123.3(9)
C62 C63 U4 76.2(5)
C64 C63 U4 73.4(5)
C68 C63 U4 122.4(6)
C65 C64 C63 108.0(8)
C65 C64 C69 127.8(10)
C63 C64 C69 123.5(10)
C65 C64 U4 75.5(5)
C63 C64 U4 76.6(5)
C69 C64 U4 121.8(8)
C64 C65 C61 107.8(8)
C64 C65 C70 126.1(11)
C61 C65 C70 125.8(11)
C64 C65 U4 75.1(5)
C61 C65 U4 75.6(5)
C70 C65 U4 120.1(6)
C75 C71 C72 107.5(8)
C75 C71 C76 125.6(9)
C72 C71 C76 126.5(9)
C75 C71 U4 74.6(4)
C72 C71 U4 75.2(5)
C76 C71 U4 121.8(6)
C73 C72 C71 107.7(8)
C73 C72 C77 128.1(11)
C71 C72 C77 123.5(11)
C73 C72 U4 76.0(5)
C71 C72 U4 75.1(5)
C77 C72 U4 122.4(7)
C72 C73 C74 109.2(8)
C72 C73 C78 125.4(11)
C74 C73 C78 124.7(12)
C72 C73 U4 74.9(5)
C74 C73 U4 74.0(5)
C78 C73 U4 125.0(6)
C73 C74 C75 107.4(8)
C73 C74 C79 126.9(9)
C75 C74 C79 125.6(9)
C73 C74 U4 76.5(5)
C75 C74 U4 75.4(4)
C79 C74 U4 117.1(6)
C74 C75 C71 108.2(7)
C74 C75 C80 126.2(8)
C71 C75 C80 125.1(8)
C74 C75 U4 75.0(5)
C71 C75 U4 75.6(4)
C80 C75 U4 122.1(5)
C82 C81 C86 117.2(10)
C82 C81 C87 121.4(11)
C86 C81 C87 121.3(11)
C83 C82 C81 122.3(11)
C82 C83 C84 123.4(12)
C85 C84 C83 120.4(13)
C84 C85 C86 119.0(12)
C81 C86 C85 117.6(11)
C89 C88 C94 117.4(12)
C89 C88 C93 114.1(10)
C94 C88 C93 128.5(12)
C90 C89 C88 127.1(12)
C89 C90 C91 119.5(14)
C90 C91 C92 125.3(13)
C91 C92 C93 118.4(11)
C92 C93 C88 115.4(11)

loop_
_geom_bond_atom_site_label_1
_geom_bond_atom_site_label_2
_geom_bond_distance
U1 U2 3.8651(7)
U3 U4 3.8530(7)
U1 Cnt1 2.482
U1 Cnt2 2.504
U2 Cnt3 2.469
U2 Cnt4 2.495
U3 Cnt5 2.488
U3 Cnt6 2.497
U4 Cnt7 2.486
U4 Cnt8 2.489
U1 C1 2.733(7)
U1 C5 2.736(7)
U1 C11 2.748(8)
U1 C4 2.759(8)
U1 C15 2.759(8)
U1 C2 2.762(8)
U1 C14 2.768(7)
U1 C3 2.791(8)
U1 C12 2.801(8)
U1 C13 2.803(7)
U1 U2 3.8651(7)
U2 C21 2.718(8)
U2 C22 2.735(9)
U2 C32 2.739(8)
U2 C23 2.740(9)
U2 C31 2.747(7)
U2 C24 2.751(9)
U2 C25 2.764(8)
U2 C35 2.769(8)
U2 C33 2.775(8)
U2 C34 2.811(8)
C1 C2 1.413(12)
C1 C5 1.413(13)
C1 C6 1.521(12)
C2 C3 1.404(12)
C2 C7 1.510(12)
C3 C4 1.397(13)
C3 C8 1.504(12)
C4 C5 1.424(13)
C4 C9 1.503(13)
C5 C10 1.481(12)
C11 C12 1.396(12)
C11 C15 1.414(14)
C11 C16 1.498(13)
C12 C13 1.417(11)
C12 C17 1.520(12)
C13 C14 1.405(10)
C13 C18 1.508(11)
C14 C15 1.412(13)
C14 C19 1.503(12)
C15 C20 1.510(12)
C21 C22 1.406(14)
C21 C25 1.419(13)
C21 C26 1.489(13)
C22 C23 1.395(15)
C22 C27 1.492(17)
C23 C24 1.371(16)
C23 C28 1.523(13)
C24 C25 1.416(13)
C24 C29 1.526(15)
C25 C30 1.499(14)
C31 C35 1.398(11)
C31 C32 1.403(11)
C31 C36 1.511(11)
C32 C33 1.403(12)
C32 C37 1.502(11)
C33 C34 1.408(11)
C33 C38 1.511(11)
C34 C35 1.440(11)
C34 C39 1.511(11)
C35 C40 1.514(11)
U3 C42 2.718(8)
U3 C41 2.737(9)
U3 C43 2.739(8)
U3 C51 2.743(7)
U3 C52 2.770(7)
U3 C53 2.777(7)
U3 C54 2.780(7)
U3 C44 2.793(8)
U3 C55 2.797(7)
U3 C45 2.813(8)
U3 U4 3.8530(7)
U4 C64 2.735(9)
U4 C65 2.739(8)
U4 C74 2.747(8)
U4 C61 2.751(9)
U4 C75 2.752(7)
U4 C71 2.765(8)
U4 C72 2.766(9)
U4 C63 2.775(8)
U4 C73 2.779(9)
U4 C62 2.789(9)
C41 C45 1.405(13)
C41 C42 1.424(14)
C41 C46 1.501(13)
C42 C43 1.398(14)
C42 C47 1.531(12)
C43 C44 1.405(12)
C43 C48 1.502(13)
C44 C45 1.396(12)
C44 C49 1.503(13)
C45 C50 1.519(13)
C51 C52 1.426(11)
C51 C55 1.430(11)
C51 C56 1.487(11)
C52 C53 1.408(11)
C52 C57 1.517(12)
C53 C54 1.409(11)
C53 C58 1.490(12)
C54 C55 1.418(12)
C54 C59 1.516(12)
C55 C60 1.491(12)
C61 C65 1.405(14)
C61 C62 1.412(13)
C61 C66 1.519(14)
C62 C63 1.383(12)
C62 C67 1.497(13)
C63 C64 1.429(12)
C63 C68 1.516(12)
C64 C65 1.388(14)
C64 C69 1.503(13)
C65 C70 1.526(13)
C71 C75 1.416(11)
C71 C72 1.418(13)
C71 C76 1.504(13)
C72 C73 1.393(15)
C72 C77 1.504(13)
C73 C74 1.406(13)
C73 C78 1.518(13)
C74 C75 1.407(11)
C74 C79 1.497(12)
C75 C80 1.506(11)
C81 C82 1.348(13)
C81 C86 1.433(14)
C81 C87 1.470(16)
C82 C83 1.310(13)
C83 C84 1.340(14)
C84 C85 1.317(14)
C85 C86 1.463(14)
C88 C89 1.344(12)
C88 C94 1.463(17)
C88 C93 1.515(14)
C89 C90 1.282(14)
C90 C91 1.302(15)
C91 C92 1.304(14)
C92 C93 1.455(14)
